data_7107860
loop_
_publ_author_name
'Berit Topolinski'
'Bernd M. Schmidt'
'Michael Kathan'
'Sergej I. Troyanov'
'Dieter Lentz'

_publ_section_title
;
 Corannulenylferrocenes: towards a 1D, non-covalent metal-organic nanowire
;
_journal_name_full Chem.Commun.
_journal_page_first 6298
_journal_paper_doi 10.1039/c2cc32275g
_journal_volume 48
_journal_year 2012
_chemical_formula_sum 'C50 H26 Fe'
_chemical_formula_weight 682.56
_chemical_name_systematic
;
?
;
_space_group_IT_number 33
_symmetry_cell_setting orthorhombic
_symmetry_space_group_name_Hall 'P 2c -2n'
_symmetry_space_group_name_H-M 'P n a 21'
_atom_sites_solution_hydrogens geom
_atom_sites_solution_primary direct
_atom_sites_solution_secondary difmap
_audit_creation_method SHELXL-97
_cell_angle_alpha 90.00
_cell_angle_beta 90.00
_cell_angle_gamma 90.00
_cell_formula_units_Z 8
_cell_length_a 37.1090(10)
_cell_length_b 23.2570(10)
_cell_length_c 7.4300(10)
_cell_measurement_reflns_used 38000
_cell_measurement_temperature 100(2)
_cell_measurement_theta_max 32
_cell_measurement_theta_min 5
_cell_volume 6412.4(9)
_computing_cell_refinement XDS
_computing_data_collection XDS
_computing_data_reduction XDS
_computing_structure_refinement 'SHELXL-97 (Sheldrick, 1997)'
_computing_structure_solution 'SHELXS-97 (Sheldrick, 1990)'
_diffrn_ambient_temperature 100(2)
_diffrn_measured_fraction_theta_full 0.976
_diffrn_measured_fraction_theta_max 0.976
_diffrn_measurement_device_type MAR225_CCD
_diffrn_measurement_method CCD
_diffrn_radiation_monochromator Si(111)
_diffrn_radiation_source 'BL 14.1, PSF, BESSY, Berlin, Germany'
_diffrn_radiation_type synchrotron
_diffrn_radiation_wavelength 0.88561
_diffrn_reflns_av_R_equivalents 0.0393
_diffrn_reflns_av_sigmaI/netI 0.0366
_diffrn_reflns_limit_h_max 46
_diffrn_reflns_limit_h_min 0
_diffrn_reflns_limit_k_max 29
_diffrn_reflns_limit_k_min 0
_diffrn_reflns_limit_l_max 8
_diffrn_reflns_limit_l_min -8
_diffrn_reflns_number 49378
_diffrn_reflns_theta_full 33.61
_diffrn_reflns_theta_max 33.61
_diffrn_reflns_theta_min 2.29
_exptl_absorpt_coefficient_mu 0.868
_exptl_absorpt_correction_type none
_exptl_crystal_colour red
_exptl_crystal_density_diffrn 1.414
_exptl_crystal_density_method 'not measured'
_exptl_crystal_description platelett
_exptl_crystal_F_000 2816
_exptl_crystal_size_max 0.05
_exptl_crystal_size_mid 0.02
_exptl_crystal_size_min 0.01
_platon_squeeze_details
;
The voids are filled with disordered pentane molecules
which could not be refined.
;
_refine_diff_density_max 0.617
_refine_diff_density_min -0.382
_refine_diff_density_rms 0.074
_refine_ls_abs_structure_details 'Flack H D (1983), Acta Cryst. A39, 876-881'
_refine_ls_abs_structure_Flack 0.062(8)
_refine_ls_extinction_method none
_refine_ls_goodness_of_fit_ref 1.057
_refine_ls_hydrogen_treatment constr
_refine_ls_matrix_type full
_refine_ls_number_parameters 919
_refine_ls_number_reflns 12181
_refine_ls_number_restraints 1
_refine_ls_restrained_S_all 1.057
_refine_ls_R_factor_all 0.0505
_refine_ls_R_factor_gt 0.0434
_refine_ls_shift/su_max 0.003
_refine_ls_shift/su_mean 0.000
_refine_ls_structure_factor_coef Fsqd
_refine_ls_weighting_details 'calc w=1/[\s^2^(Fo^2^)+(0.0799P)^2^+1.4867P] where P=(Fo^2^+2Fc^2^)/3'
_refine_ls_weighting_scheme calc
_refine_ls_wR_factor_gt 0.1108
_refine_ls_wR_factor_ref 0.1187
_reflns_number_gt 10918
_reflns_number_total 12181
_reflns_threshold_expression >2sigma(I)
_cod_data_source_file c2cc32275g.txt
_cod_data_source_block corfe2
_cod_original_sg_symbol_H-M Pna2(1)
_cod_database_code 7107860

loop_
_symmetry_equiv_pos_as_xyz
'x, y, z'
'-x, -y, z+1/2'
'x+1/2, -y+1/2, z'
'-x+1/2, y+1/2, z+1/2'

loop_
_atom_site_label
_atom_site_type_symbol
_atom_site_fract_x
_atom_site_fract_y
_atom_site_fract_z
_atom_site_U_iso_or_equiv
_atom_site_adp_type
_atom_site_occupancy
_atom_site_symmetry_multiplicity
_atom_site_calc_flag
_atom_site_refinement_flags
Fe1 Fe 0.876330(10) 0.610061(16) 0.15625(7) 0.02494(10) Uani 1 1 d .
Fe2 Fe 0.741074(9) 0.573439(16) 0.66051(7) 0.02319(10) Uani 1 1 d .
C1 C 0.82423(8) 0.62307(14) 0.2368(5) 0.0302(7) Uani 1 1 d .
H1 H 0.8064 0.6440 0.1723 0.036 Uiso 1 1 calc R
C2 C 0.83160(8) 0.56356(14) 0.2173(4) 0.0306(7) Uani 1 1 d .
H2 H 0.8194 0.5379 0.1386 0.037 Uiso 1 1 calc R
C3 C 0.86016(9) 0.54878(14) 0.3350(5) 0.0307(7) Uani 1 1 d .
H3 H 0.8705 0.5117 0.3491 0.037 Uiso 1 1 calc R
C4 C 0.87060(9) 0.59956(15) 0.4286(5) 0.0302(7) Uani 1 1 d .
H4 H 0.8893 0.6021 0.5155 0.036 Uiso 1 1 calc R
C5 C 0.84811(8) 0.64659(13) 0.3698(4) 0.0270(6) Uani 1 1 d .
C6 C 0.84804(8) 0.70578(14) 0.4386(5) 0.0289(7) Uani 1 1 d .
C7 C 0.87922(8) 0.72958(14) 0.5332(5) 0.0291(7) Uani 1 1 d .
C8 C 0.91676(8) 0.71313(14) 0.5249(5) 0.0293(7) Uani 1 1 d .
H8 H 0.9228 0.6760 0.4812 0.035 Uiso 1 1 calc R
C9 C 0.94432(8) 0.74975(14) 0.5786(5) 0.0306(7) Uani 1 1 d .
H9 H 0.9685 0.7364 0.5726 0.037 Uiso 1 1 calc R
C10 C 0.93775(7) 0.80682(13) 0.6426(5) 0.0302(6) Uani 1 1 d .
C11 C 0.96043(7) 0.85666(13) 0.6466(5) 0.0296(6) Uani 1 1 d .
H11 H 0.9858 0.8513 0.6457 0.036 Uiso 1 1 calc R
C12 C 0.94713(8) 0.91197(14) 0.6516(6) 0.0357(7) Uani 1 1 d .
H12 H 0.9635 0.9433 0.6525 0.043 Uiso 1 1 calc R
C13 C 0.90882(8) 0.92353(13) 0.6557(6) 0.0341(6) Uani 1 1 d .
C14 C 0.88887(9) 0.97471(14) 0.6075(5) 0.0346(8) Uani 1 1 d .
H14 H 0.9008 1.0108 0.6087 0.041 Uiso 1 1 calc R
C15 C 0.85280(10) 0.97247(16) 0.5596(5) 0.0402(8) Uani 1 1 d .
H15 H 0.8408 1.0072 0.5284 0.048 Uiso 1 1 calc R
C16 C 0.83295(9) 0.91951(15) 0.5555(5) 0.0344(7) Uani 1 1 d .
C17 C 0.80121(8) 0.90372(15) 0.4551(5) 0.0334(7) Uani 1 1 d .
H17 H 0.7855 0.9332 0.4148 0.040 Uiso 1 1 calc R
C18 C 0.79275(8) 0.84648(16) 0.4148(5) 0.0344(8) Uani 1 1 d .
H18 H 0.7717 0.8385 0.3463 0.041 Uiso 1 1 calc R
C19 C 0.81492(8) 0.79937(15) 0.4739(5) 0.0299(7) Uani 1 1 d .
C20 C 0.81717(8) 0.74129(15) 0.4109(4) 0.0300(7) Uani 1 1 d .
H20 H 0.7972 0.7257 0.3476 0.036 Uiso 1 1 calc R
C21 C 0.87337(8) 0.78151(14) 0.6172(4) 0.0284(7) Uani 1 1 d .
C22 C 0.90144(7) 0.81870(13) 0.6709(5) 0.0294(6) Uani 1 1 d .
C23 C 0.88795(8) 0.87449(14) 0.6774(5) 0.0300(6) Uani 1 1 d .
C24 C 0.85115(8) 0.87297(14) 0.6292(4) 0.0294(7) Uani 1 1 d .
C25 C 0.84225(8) 0.81532(15) 0.5917(4) 0.0313(7) Uani 1 1 d .
C26 C 0.88112(8) 0.64822(14) -0.0903(4) 0.0296(7) Uani 1 1 d .
H26 H 0.8627 0.6697 -0.1481 0.035 Uiso 1 1 calc R
C27 C 0.88649(9) 0.58748(16) -0.1038(5) 0.0342(7) Uani 1 1 d .
H27 H 0.8724 0.5617 -0.1737 0.041 Uiso 1 1 calc R
C28 C 0.91600(9) 0.57261(15) 0.0036(5) 0.0346(8) Uani 1 1 d .
H28 H 0.9255 0.5350 0.0188 0.041 Uiso 1 1 calc R
C29 C 0.92938(8) 0.62331(14) 0.0861(5) 0.0292(7) Uani 1 1 d .
H29 H 0.9490 0.6252 0.1680 0.035 Uiso 1 1 calc R
C30 C 0.90846(8) 0.67109(14) 0.0254(5) 0.0291(7) Uani 1 1 d .
C31 C 0.91472(8) 0.73161(13) 0.0748(4) 0.0266(6) Uani 1 1 d .
C32 C 0.88611(8) 0.77014(13) 0.1001(4) 0.0265(6) Uani 1 1 d .
H32 H 0.8622 0.7563 0.0884 0.032 Uiso 1 1 calc R
C33 C 0.89150(7) 0.82948(13) 0.1428(5) 0.0289(6) Uani 1 1 d .
C34 C 0.86732(8) 0.87771(15) 0.1182(5) 0.0338(8) Uani 1 1 d .
H34 H 0.8422 0.8705 0.1095 0.041 Uiso 1 1 calc R
C35 C 0.87955(9) 0.93416(15) 0.1069(5) 0.0347(8) Uani 1 1 d .
H35 H 0.8627 0.9645 0.0918 0.042 Uiso 1 1 calc R
C36 C 0.91765(9) 0.94723(14) 0.1178(4) 0.0322(7) Uani 1 1 d .
C37 C 0.93694(10) 0.99641(14) 0.0488(5) 0.0358(8) Uani 1 1 d .
H37 H 0.9241 1.0311 0.0280 0.043 Uiso 1 1 calc R
C38 C 0.97328(9) 0.99476(14) 0.0121(5) 0.0350(7) Uani 1 1 d .
H38 H 0.9847 1.0284 -0.0322 0.042 Uiso 1 1 calc R
C39 C 0.99457(9) 0.94346(14) 0.0387(5) 0.0322(7) Uani 1 1 d .
C40 C 1.02778(8) 0.92590(15) -0.0450(5) 0.0340(7) Uani 1 1 d .
H40 H 1.0433 0.9545 -0.0928 0.041 Uiso 1 1 calc R
C41 C 1.03778(8) 0.86876(15) -0.0579(5) 0.0311(7) Uani 1 1 d .
H41 H 1.0600 0.8594 -0.1146 0.037 Uiso 1 1 calc R
C42 C 1.01552(7) 0.82286(14) 0.0121(4) 0.0277(6) Uani 1 1 d .
C43 C 1.01397(7) 0.76340(14) -0.0397(5) 0.0282(6) Uani 1 1 d .
H43 H 1.0340 0.7466 -0.0993 0.034 Uiso 1 1 calc R
C44 C 0.98352(8) 0.72958(14) -0.0042(5) 0.0278(6) Uani 1 1 d .
H44 H 0.9837 0.6902 -0.0384 0.033 Uiso 1 1 calc R
C45 C 0.95187(8) 0.75258(13) 0.0826(4) 0.0270(6) Uani 1 1 d .
C46 C 0.92661(8) 0.84496(13) 0.1819(4) 0.0274(6) Uani 1 1 d .
C47 C 0.93936(8) 0.90210(12) 0.1689(5) 0.0291(6) Uani 1 1 d .
C48 C 0.97669(8) 0.89972(13) 0.1304(4) 0.0280(7) Uani 1 1 d .
C49 C 0.98685(8) 0.84181(14) 0.1178(4) 0.0274(7) Uani 1 1 d .
C50 C 0.95601(7) 0.80741(11) 0.1502(5) 0.0247(5) Uani 1 1 d .
C51 C 0.75045(8) 0.56308(14) 0.9306(5) 0.0269(6) Uani 1 1 d .
H51 H 0.7331 0.5529 1.0188 0.032 Uiso 1 1 calc R
C52 C 0.77187(7) 0.52418(13) 0.8277(4) 0.0270(6) Uani 1 1 d .
H52 H 0.7712 0.4834 0.8356 0.032 Uiso 1 1 calc R
C53 C 0.79419(7) 0.55659(14) 0.7124(4) 0.0281(7) Uani 1 1 d .
H53 H 0.8114 0.5414 0.6306 0.034 Uiso 1 1 calc R
C54 C 0.78669(7) 0.61543(14) 0.7389(5) 0.0281(7) Uani 1 1 d .
H54 H 0.7976 0.6464 0.6759 0.034 Uiso 1 1 calc R
C55 C 0.75989(7) 0.62061(14) 0.8769(5) 0.0257(6) Uani 1 1 d .
C56 C 0.74670(8) 0.67558(14) 0.9509(5) 0.0270(6) Uani 1 1 d .
C57 C 0.76769(8) 0.72508(14) 0.9290(5) 0.0301(7) Uani 1 1 d .
H57 H 0.7905 0.7216 0.8716 0.036 Uiso 1 1 calc R
C58 C 0.75640(8) 0.78108(14) 0.9894(5) 0.0286(7) Uani 1 1 d .
C59 C 0.76732(9) 0.83681(15) 0.9271(5) 0.0341(7) Uani 1 1 d .
H59 H 0.7898 0.8410 0.8674 0.041 Uiso 1 1 calc R
C60 C 0.74564(9) 0.88468(14) 0.9525(5) 0.0349(8) Uani 1 1 d .
H60 H 0.7535 0.9208 0.9073 0.042 Uiso 1 1 calc R
C61 C 0.71178(9) 0.88160(13) 1.0445(5) 0.0317(7) Uani 1 1 d .
C62 C 0.68087(10) 0.91959(14) 1.0313(5) 0.0361(8) Uani 1 1 d .
H62 H 0.6843 0.9580 0.9915 0.043 Uiso 1 1 calc R
C63 C 0.64624(10) 0.90100(15) 1.0758(5) 0.0352(7) Uani 1 1 d .
H63 H 0.6268 0.9275 1.0683 0.042 Uiso 1 1 calc R
C64 C 0.63909(8) 0.84321(14) 1.1325(5) 0.0323(7) Uani 1 1 d .
C65 C 0.60620(8) 0.81081(15) 1.1235(5) 0.0346(8) Uani 1 1 d .
H65 H 0.5839 0.8307 1.1176 0.042 Uiso 1 1 calc R
C66 C 0.60616(8) 0.75075(14) 1.1234(4) 0.0306(7) Uani 1 1 d .
H66 H 0.5838 0.7310 1.1170 0.037 Uiso 1 1 calc R
C67 C 0.63912(8) 0.71782(13) 1.1328(5) 0.0287(7) Uani 1 1 d .
C68 C 0.64612(8) 0.66057(14) 1.0704(5) 0.0292(7) Uani 1 1 d .
H68 H 0.6265 0.6345 1.0587 0.035 Uiso 1 1 calc R
C69 C 0.68067(8) 0.64195(13) 1.0263(4) 0.0270(6) Uani 1 1 d .
H69 H 0.6840 0.6035 0.9863 0.032 Uiso 1 1 calc R
C70 C 0.71154(8) 0.67940(13) 1.0397(4) 0.0266(6) Uani 1 1 d .
C71 C 0.72638(8) 0.78036(14) 1.0986(4) 0.0289(7) Uani 1 1 d .
C72 C 0.70484(8) 0.82956(13) 1.1268(4) 0.0295(7) Uani 1 1 d .
C73 C 0.66952(8) 0.81075(13) 1.1689(5) 0.0290(6) Uani 1 1 d .
C74 C 0.66963(7) 0.75012(12) 1.1664(5) 0.0278(6) Uani 1 1 d .
C75 C 0.70474(8) 0.73145(13) 1.1223(4) 0.0260(7) Uani 1 1 d .
C76 C 0.68747(7) 0.56138(13) 0.5993(4) 0.0260(6) Uani 1 1 d .
H76 H 0.6687 0.5549 0.6836 0.031 Uiso 1 1 calc R
C77 C 0.70902(8) 0.51849(14) 0.5170(5) 0.0298(7) Uani 1 1 d .
H77 H 0.7069 0.4782 0.5352 0.036 Uiso 1 1 calc R
C78 C 0.73423(8) 0.54593(15) 0.4033(5) 0.0305(7) Uani 1 1 d .
H78 H 0.7520 0.5273 0.3319 0.037 Uiso 1 1 calc R
C79 C 0.72843(8) 0.60640(14) 0.4142(4) 0.0284(7) Uani 1 1 d .
H79 H 0.7419 0.6351 0.3526 0.034 Uiso 1 1 calc R
C80 C 0.69903(8) 0.61638(14) 0.5333(5) 0.0277(7) Uani 1 1 d .
C81 C 0.68213(8) 0.67272(14) 0.5779(4) 0.0278(6) Uani 1 1 d .
C82 C 0.70309(8) 0.72256(14) 0.5956(4) 0.0260(6) Uani 1 1 d .
H82 H 0.7285 0.7196 0.5841 0.031 Uiso 1 1 calc R
C83 C 0.68758(8) 0.77769(13) 0.6302(5) 0.0280(7) Uani 1 1 d .
C84 C 0.70199(8) 0.83437(14) 0.5973(4) 0.0302(7) Uani 1 1 d .
H84 H 0.7273 0.8388 0.5867 0.036 Uiso 1 1 calc R
C85 C 0.68024(9) 0.88261(14) 0.5807(5) 0.0310(7) Uani 1 1 d .
H85 H 0.6910 0.9189 0.5574 0.037 Uiso 1 1 calc R
C86 C 0.64142(9) 0.87879(14) 0.5980(4) 0.0304(7) Uani 1 1 d .
C87 C 0.61406(9) 0.91654(14) 0.5294(5) 0.0343(7) Uani 1 1 d .
H87 H 0.6201 0.9554 0.5035 0.041 Uiso 1 1 calc R
C88 C 0.57893(9) 0.89791(14) 0.4998(5) 0.0343(7) Uani 1 1 d .
H88 H 0.5615 0.9245 0.4565 0.041 Uiso 1 1 calc R
C89 C 0.56832(8) 0.83956(14) 0.5330(5) 0.0288(7) Uani 1 1 d .
C90 C 0.53932(8) 0.80688(15) 0.4562(5) 0.0333(7) Uani 1 1 d .
H90 H 0.5192 0.8267 0.4074 0.040 Uiso 1 1 calc R
C91 C 0.53985(8) 0.74702(14) 0.4512(5) 0.0303(7) Uani 1 1 d .
H91 H 0.5201 0.7272 0.3983 0.036 Uiso 1 1 calc R
C92 C 0.56925(8) 0.71430(14) 0.5235(5) 0.0279(7) Uani 1 1 d .
C93 C 0.58104(8) 0.65713(14) 0.4785(5) 0.0294(7) Uani 1 1 d .
H93 H 0.5643 0.6311 0.4261 0.035 Uiso 1 1 calc R
C94 C 0.61602(8) 0.63908(13) 0.5094(5) 0.0286(7) Uani 1 1 d .
H94 H 0.6226 0.6010 0.4767 0.034 Uiso 1 1 calc R
C95 C 0.64291(8) 0.67588(13) 0.5896(4) 0.0271(6) Uani 1 1 d .
C96 C 0.65123(7) 0.77724(13) 0.6747(5) 0.0271(6) Uani 1 1 d .
C97 C 0.62890(7) 0.82605(12) 0.6585(5) 0.0279(6) Uani 1 1 d .
C98 C 0.59333(7) 0.80677(13) 0.6241(4) 0.0265(7) Uani 1 1 d .
C99 C 0.59383(8) 0.74622(13) 0.6196(4) 0.0274(7) Uani 1 1 d .
C100 C 0.62977(7) 0.72775(11) 0.6496(5) 0.0262(6) Uani 1 1 d .

loop_
_atom_site_aniso_label
_atom_site_aniso_U_11
_atom_site_aniso_U_22
_atom_site_aniso_U_33
_atom_site_aniso_U_23
_atom_site_aniso_U_13
_atom_site_aniso_U_12
Fe1 0.02328(18) 0.02657(19) 0.0250(2) 0.0045(2) 0.00109(19) -0.00598(14)
Fe2 0.01824(17) 0.02712(18) 0.0242(2) 0.0028(2) 0.00076(18) 0.00230(13)
C1 0.0216(13) 0.0376(17) 0.0315(18) 0.0058(13) 0.0045(12) -0.0072(12)
C2 0.0280(14) 0.0367(17) 0.0271(19) 0.0022(12) 0.0063(12) -0.0142(12)
C3 0.0363(16) 0.0242(14) 0.032(2) 0.0102(12) 0.0071(13) -0.0065(12)
C4 0.0303(15) 0.0382(18) 0.0221(18) 0.0057(13) 0.0045(13) -0.0090(13)
C5 0.0275(14) 0.0324(15) 0.0209(16) 0.0053(12) 0.0060(12) -0.0066(12)
C6 0.0249(14) 0.0348(16) 0.0269(18) 0.0049(13) 0.0055(12) -0.0086(12)
C7 0.0280(14) 0.0384(17) 0.0210(18) 0.0101(12) 0.0014(12) -0.0033(12)
C8 0.0316(15) 0.0317(16) 0.0245(18) 0.0076(12) 0.0006(13) 0.0030(12)
C9 0.0205(13) 0.0425(18) 0.0288(18) 0.0096(14) -0.0008(12) 0.0006(12)
C10 0.0253(12) 0.0411(16) 0.0243(18) 0.0058(15) -0.0056(14) -0.0065(11)
C11 0.0203(11) 0.0492(17) 0.0193(16) -0.0008(15) -0.0078(13) -0.0048(11)
C12 0.0318(14) 0.0433(16) 0.0320(18) -0.0039(18) -0.0001(16) -0.0148(12)
C13 0.0350(14) 0.0408(16) 0.0265(17) -0.0041(16) 0.0017(16) -0.0053(12)
C14 0.0380(16) 0.0316(16) 0.034(2) -0.0044(13) 0.0028(13) -0.0049(12)
C15 0.0463(19) 0.0368(18) 0.038(2) -0.0039(15) 0.0016(16) 0.0041(14)
C16 0.0296(15) 0.0416(18) 0.032(2) -0.0033(14) 0.0039(14) 0.0035(13)
C17 0.0231(14) 0.0443(18) 0.0328(19) 0.0015(15) 0.0035(13) 0.0082(13)
C18 0.0198(14) 0.051(2) 0.032(2) -0.0006(15) 0.0043(13) 0.0017(13)
C19 0.0186(12) 0.0436(18) 0.0275(19) 0.0041(14) 0.0030(12) -0.0034(12)
C20 0.0221(13) 0.0430(18) 0.0248(19) 0.0006(13) 0.0040(12) -0.0106(12)
C21 0.0248(13) 0.0379(16) 0.023(2) 0.0056(12) 0.0020(12) -0.0034(11)
C22 0.0269(13) 0.0420(16) 0.0193(17) 0.0049(15) -0.0015(14) -0.0023(11)
C23 0.0294(13) 0.0399(16) 0.0208(18) -0.0042(14) 0.0000(14) -0.0058(11)
C24 0.0288(14) 0.0385(16) 0.021(2) 0.0026(13) 0.0063(13) 0.0036(11)
C25 0.0241(14) 0.0484(19) 0.0213(17) 0.0017(13) 0.0059(11) -0.0124(13)
C26 0.0312(15) 0.0368(17) 0.0207(18) 0.0072(12) 0.0011(12) -0.0083(13)
C27 0.0350(17) 0.0387(18) 0.029(2) -0.0026(14) 0.0064(14) -0.0124(14)
C28 0.0321(16) 0.0342(17) 0.037(2) -0.0004(14) 0.0096(14) -0.0012(13)
C29 0.0208(13) 0.0334(15) 0.0333(19) 0.0056(13) 0.0036(12) -0.0045(11)
C30 0.0234(13) 0.0363(17) 0.0276(18) 0.0063(13) 0.0069(13) -0.0091(12)
C31 0.0272(14) 0.0337(16) 0.0191(16) 0.0081(12) 0.0000(12) -0.0055(12)
C32 0.0229(13) 0.0368(16) 0.0198(17) 0.0034(11) 0.0046(11) -0.0060(11)
C33 0.0248(12) 0.0367(15) 0.0252(17) 0.0041(14) 0.0066(14) -0.0003(10)
C34 0.0257(14) 0.0429(17) 0.033(2) -0.0005(14) 0.0073(13) 0.0022(12)
C35 0.0361(16) 0.0346(16) 0.033(2) -0.0054(13) 0.0044(13) 0.0090(13)
C36 0.0366(16) 0.0341(16) 0.026(2) -0.0049(12) 0.0004(13) 0.0009(12)
C37 0.0487(19) 0.0242(15) 0.035(2) -0.0044(13) -0.0070(15) -0.0010(13)
C38 0.0458(18) 0.0268(16) 0.032(2) -0.0009(13) -0.0059(15) -0.0097(13)
C39 0.0354(16) 0.0329(16) 0.0282(19) -0.0028(13) -0.0072(14) -0.0099(13)
C40 0.0267(14) 0.0411(18) 0.034(2) 0.0036(14) -0.0058(13) -0.0131(13)
C41 0.0203(13) 0.0446(18) 0.0285(18) 0.0009(14) -0.0033(12) -0.0054(12)
C42 0.0178(12) 0.0408(17) 0.0244(17) 0.0043(13) -0.0069(11) -0.0038(11)
C43 0.0194(13) 0.0382(16) 0.0269(18) 0.0049(13) 0.0008(12) 0.0030(12)
C44 0.0251(13) 0.0315(16) 0.0269(18) 0.0024(12) -0.0023(12) 0.0001(11)
C45 0.0244(14) 0.0331(16) 0.0236(16) 0.0063(12) -0.0036(11) -0.0013(11)
C46 0.0281(13) 0.0382(15) 0.0157(17) 0.0006(13) 0.0023(12) -0.0019(11)
C47 0.0321(13) 0.0340(14) 0.0212(17) -0.0036(15) 0.0016(15) 0.0000(11)
C48 0.0308(13) 0.0378(15) 0.0154(18) -0.0022(12) -0.0055(12) -0.0069(11)
C49 0.0262(13) 0.0352(15) 0.0209(19) 0.0058(11) -0.0065(11) -0.0027(11)
C50 0.0269(12) 0.0318(13) 0.0154(15) 0.0068(13) -0.0021(14) -0.0002(10)
C51 0.0246(13) 0.0316(16) 0.0245(18) 0.0056(12) -0.0057(12) 0.0042(12)
C52 0.0229(13) 0.0284(15) 0.0298(19) 0.0037(12) -0.0052(12) 0.0067(11)
C53 0.0169(12) 0.0405(17) 0.0269(19) -0.0026(12) -0.0012(11) 0.0035(11)
C54 0.0169(12) 0.0386(17) 0.0286(18) 0.0020(13) 0.0003(11) -0.0025(11)
C55 0.0221(13) 0.0323(15) 0.0228(17) 0.0006(12) -0.0051(11) 0.0009(11)
C56 0.0220(13) 0.0340(16) 0.0250(17) -0.0003(13) -0.0060(12) 0.0041(11)
C57 0.0178(12) 0.0418(18) 0.0308(19) 0.0042(14) -0.0047(12) 0.0001(12)
C58 0.0231(13) 0.0338(17) 0.029(2) -0.0007(13) -0.0063(12) -0.0024(11)
C59 0.0277(15) 0.0421(19) 0.033(2) -0.0028(14) -0.0043(13) -0.0114(13)
C60 0.0381(17) 0.0285(16) 0.038(2) 0.0002(14) -0.0096(15) -0.0115(13)
C61 0.0437(17) 0.0246(15) 0.027(2) -0.0059(12) -0.0079(14) -0.0041(12)
C62 0.0508(19) 0.0271(16) 0.030(2) -0.0060(13) -0.0072(15) -0.0013(14)
C63 0.0413(18) 0.0369(17) 0.0274(19) -0.0047(14) -0.0029(14) 0.0109(14)
C64 0.0355(15) 0.0381(16) 0.023(2) -0.0046(13) 0.0021(14) 0.0071(12)
C65 0.0278(14) 0.0471(18) 0.029(2) -0.0014(14) 0.0074(13) 0.0093(13)
C66 0.0211(12) 0.0448(17) 0.026(2) 0.0006(13) 0.0027(12) 0.0014(11)
C67 0.0269(13) 0.0381(15) 0.0211(19) 0.0031(13) 0.0050(13) 0.0008(11)
C68 0.0264(14) 0.0320(15) 0.0291(18) 0.0037(13) 0.0015(12) -0.0055(12)
C69 0.0332(15) 0.0263(14) 0.0215(17) 0.0040(11) -0.0009(12) 0.0019(11)
C70 0.0243(13) 0.0305(15) 0.0249(18) 0.0038(12) -0.0033(12) 0.0016(11)
C71 0.0256(14) 0.0368(16) 0.0243(18) -0.0028(12) -0.0117(12) -0.0002(12)
C72 0.0363(15) 0.0309(15) 0.0212(19) -0.0052(12) -0.0096(13) -0.0030(11)
C73 0.0326(13) 0.0372(15) 0.0173(16) -0.0034(15) -0.0020(14) 0.0055(11)
C74 0.0308(13) 0.0335(14) 0.0191(15) 0.0021(15) -0.0016(14) -0.0001(11)
C75 0.0275(13) 0.0335(15) 0.0169(18) 0.0036(11) -0.0055(11) 0.0025(11)
C76 0.0197(13) 0.0348(15) 0.0234(18) 0.0018(11) -0.0030(10) 0.0029(11)
C77 0.0261(14) 0.0295(15) 0.0339(19) -0.0022(13) -0.0084(13) 0.0022(11)
C78 0.0264(14) 0.0394(18) 0.0257(19) -0.0021(13) -0.0024(12) 0.0064(13)
C79 0.0273(14) 0.0353(17) 0.0226(18) 0.0059(12) -0.0017(12) 0.0067(12)
C80 0.0230(13) 0.0327(16) 0.0273(18) 0.0045(12) -0.0063(12) 0.0006(11)
C81 0.0243(14) 0.0351(16) 0.0239(17) 0.0065(13) -0.0028(12) 0.0014(11)
C82 0.0196(12) 0.0380(16) 0.0204(17) 0.0035(11) -0.0012(10) 0.0005(11)
C83 0.0256(13) 0.0385(16) 0.0201(19) 0.0009(12) -0.0032(12) -0.0040(11)
C84 0.0224(13) 0.0409(17) 0.0272(18) -0.0049(13) 0.0016(11) -0.0060(12)
C85 0.0322(15) 0.0341(16) 0.0268(18) -0.0042(13) -0.0010(13) -0.0116(12)
C86 0.0342(16) 0.0329(16) 0.0241(19) -0.0076(12) 0.0007(12) -0.0016(12)
C87 0.0380(17) 0.0275(16) 0.037(2) -0.0042(13) 0.0043(15) 0.0006(13)
C88 0.0346(16) 0.0328(17) 0.036(2) -0.0022(14) 0.0047(14) 0.0089(13)
C89 0.0258(14) 0.0334(16) 0.0271(18) -0.0044(12) 0.0058(12) 0.0044(12)
C90 0.0200(13) 0.0389(18) 0.041(2) 0.0019(15) 0.0044(13) 0.0061(12)
C91 0.0190(12) 0.0392(17) 0.0326(19) -0.0041(14) 0.0022(12) -0.0039(12)
C92 0.0195(12) 0.0339(16) 0.0302(18) 0.0030(13) 0.0029(12) -0.0016(11)
C93 0.0258(14) 0.0310(16) 0.0315(19) 0.0012(13) 0.0031(12) -0.0062(11)
C94 0.0274(14) 0.0279(15) 0.0305(18) 0.0027(12) 0.0072(13) -0.0010(11)
C95 0.0261(14) 0.0307(15) 0.0244(17) 0.0070(12) 0.0028(11) 0.0003(11)
C96 0.0248(13) 0.0425(16) 0.0141(16) -0.0013(14) -0.0035(12) -0.0029(11)
C97 0.0330(13) 0.0332(14) 0.0173(15) -0.0061(15) 0.0039(15) -0.0038(11)
C98 0.0246(13) 0.0332(15) 0.0216(19) -0.0038(12) 0.0076(12) 0.0037(11)
C99 0.0253(13) 0.0359(15) 0.0211(19) 0.0012(12) 0.0062(11) -0.0054(11)
C100 0.0318(13) 0.0285(13) 0.0183(15) 0.0033(14) 0.0037(14) -0.0022(10)

loop_
_atom_type_symbol
_atom_type_description
_atom_type_scat_dispersion_real
_atom_type_scat_dispersion_imag
_atom_type_scat_source
C C 0.0056 0.0026 'International Tables Vol C Tables 4.2.6.8 and 6.1.1.4'
H H 0.0000 0.0000 'International Tables Vol C Tables 4.2.6.8 and 6.1.1.4'
Fe Fe 0.3418 1.2585 'International Tables Vol C Tables 4.2.6.8 and 6.1.1.4'

loop_
_geom_angle_atom_site_label_1
_geom_angle_atom_site_label_2
_geom_angle_atom_site_label_3
_geom_angle
C2 Fe1 C27 103.05(13)
C2 Fe1 C3 40.72(14)
C27 Fe1 C3 119.49(14)
C2 Fe1 C26 120.16(13)
C27 Fe1 C26 41.03(14)
C3 Fe1 C26 155.99(13)
C2 Fe1 C1 40.69(13)
C27 Fe1 C1 119.35(14)
C3 Fe1 C1 68.58(13)
C26 Fe1 C1 106.27(13)
C2 Fe1 C4 68.37(13)
C27 Fe1 C4 157.65(15)
C3 Fe1 C4 40.77(14)
C26 Fe1 C4 161.10(14)
C1 Fe1 C4 68.35(14)
C2 Fe1 C28 118.91(14)
C27 Fe1 C28 39.99(15)
C3 Fe1 C28 105.94(14)
C26 Fe1 C28 68.06(14)
C1 Fe1 C28 154.43(14)
C4 Fe1 C28 124.71(15)
C2 Fe1 C29 156.45(13)
C27 Fe1 C29 67.76(14)
C3 Fe1 C29 123.43(13)
C26 Fe1 C29 67.96(13)
C1 Fe1 C29 162.73(13)
C4 Fe1 C29 111.53(14)
C28 Fe1 C29 40.36(13)
C2 Fe1 C5 68.67(12)
C27 Fe1 C5 157.05(14)
C3 Fe1 C5 68.94(13)
C26 Fe1 C5 123.35(13)
C1 Fe1 C5 40.69(13)
C4 Fe1 C5 40.90(13)
C28 Fe1 C5 162.74(14)
C29 Fe1 C5 127.78(13)
C2 Fe1 C30 158.39(13)
C27 Fe1 C30 68.22(13)
C3 Fe1 C30 160.80(14)
C26 Fe1 C30 40.49(13)
C1 Fe1 C30 125.00(13)
C4 Fe1 C30 126.76(14)
C28 Fe1 C30 67.83(13)
C29 Fe1 C30 40.23(12)
C5 Fe1 C30 111.32(13)
C78 Fe2 C79 40.98(14)
C78 Fe2 C54 121.57(13)
C79 Fe2 C54 105.52(14)
C78 Fe2 C52 117.79(13)
C79 Fe2 C52 152.46(13)
C54 Fe2 C52 68.28(13)
C78 Fe2 C77 40.55(14)
C79 Fe2 C77 68.49(14)
C54 Fe2 C77 158.55(13)
C52 Fe2 C77 106.99(13)
C78 Fe2 C53 103.74(13)
C79 Fe2 C53 117.56(13)
C54 Fe2 C53 40.38(13)
C52 Fe2 C53 40.38(13)
C77 Fe2 C53 122.59(13)
C78 Fe2 C51 154.80(13)
C79 Fe2 C51 164.05(13)
C54 Fe2 C51 68.64(13)
C52 Fe2 C51 40.81(13)
C77 Fe2 C51 122.36(14)
C53 Fe2 C51 68.27(13)
C78 Fe2 C76 68.20(12)
C79 Fe2 C76 68.34(12)
C54 Fe2 C76 158.42(12)
C52 Fe2 C76 126.79(12)
C77 Fe2 C76 40.40(12)
C53 Fe2 C76 161.05(13)
C51 Fe2 C76 111.33(13)
C78 Fe2 C55 160.19(13)
C79 Fe2 C55 125.18(13)
C54 Fe2 C55 40.84(12)
C52 Fe2 C55 68.61(12)
C77 Fe2 C55 158.91(13)
C53 Fe2 C55 68.27(12)
C51 Fe2 C55 40.91(13)
C76 Fe2 C55 124.75(12)
C78 Fe2 C80 68.27(13)
C79 Fe2 C80 40.44(13)
C54 Fe2 C80 121.51(13)
C52 Fe2 C80 165.17(13)
C77 Fe2 C80 68.10(12)
C53 Fe2 C80 154.19(13)
C51 Fe2 C80 128.93(13)
C76 Fe2 C80 40.58(12)
C55 Fe2 C80 110.60(12)
C2 C1 C5 108.8(3)
C2 C1 Fe1 69.13(17)
C5 C1 Fe1 71.01(17)
C3 C2 C1 108.6(3)
C3 C2 Fe1 69.87(17)
C1 C2 Fe1 70.18(17)
C2 C3 C4 107.7(3)
C2 C3 Fe1 69.41(17)
C4 C3 Fe1 70.01(18)
C3 C4 C5 108.9(3)
C3 C4 Fe1 69.22(19)
C5 C4 Fe1 70.79(19)
C1 C5 C4 106.0(3)
C1 C5 C6 126.6(3)
C4 C5 C6 127.3(3)
C1 C5 Fe1 68.30(18)
C4 C5 Fe1 68.31(19)
C6 C5 Fe1 130.4(2)
C20 C6 C7 119.0(3)
C20 C6 C5 119.6(3)
C7 C6 C5 121.4(3)
C21 C7 C8 113.8(3)
C21 C7 C6 115.2(3)
C8 C7 C6 129.9(3)
C9 C8 C7 122.3(3)
C8 C9 C10 122.6(3)
C22 C10 C9 113.6(3)
C22 C10 C11 113.9(3)
C9 C10 C11 131.1(3)
C12 C11 C10 123.0(3)
C11 C12 C13 121.7(3)
C23 C13 C14 114.8(3)
C23 C13 C12 113.4(3)
C14 C13 C12 130.6(3)
C15 C14 C13 121.8(3)
C14 C15 C16 122.2(3)
C24 C16 C15 114.3(3)
C24 C16 C17 113.8(3)
C15 C16 C17 130.4(3)
C18 C17 C16 122.4(3)
C17 C18 C19 122.0(3)
C25 C19 C20 114.5(3)
C25 C19 C18 114.0(3)
C20 C19 C18 130.7(3)
C6 C20 C19 123.1(3)
C7 C21 C25 123.9(3)
C7 C21 C22 123.3(3)
C25 C21 C22 107.5(3)
C10 C22 C23 122.6(3)
C10 C22 C21 123.4(3)
C23 C22 C21 108.4(3)
C13 C23 C22 124.2(3)
C13 C23 C24 122.0(3)
C22 C23 C24 108.4(3)
C16 C24 C25 123.4(3)
C16 C24 C23 123.4(3)
C25 C24 C23 107.5(3)
C19 C25 C24 123.3(3)
C19 C25 C21 122.2(3)
C24 C25 C21 108.2(3)
C27 C26 C30 108.1(3)
C27 C26 Fe1 69.26(19)
C30 C26 Fe1 71.61(18)
C28 C27 C26 108.3(3)
C28 C27 Fe1 70.6(2)
C26 C27 Fe1 69.71(19)
C27 C28 C29 108.4(3)
C27 C28 Fe1 69.4(2)
C29 C28 Fe1 70.10(19)
C28 C29 C30 108.7(3)
C28 C29 Fe1 69.54(18)
C30 C29 Fe1 71.14(16)
C29 C30 C26 106.6(3)
C29 C30 C31 125.4(3)
C26 C30 C31 128.0(3)
C29 C30 Fe1 68.63(17)
C26 C30 Fe1 67.90(17)
C31 C30 Fe1 128.5(2)
C32 C31 C45 119.7(3)
C32 C31 C30 121.6(3)
C45 C31 C30 118.5(3)
C31 C32 C33 122.7(3)
C46 C33 C32 115.4(3)
C46 C33 C34 114.1(3)
C32 C33 C34 129.3(3)
C35 C34 C33 122.4(3)
C34 C35 C36 120.8(3)
C47 C36 C37 114.3(3)
C47 C36 C35 115.3(3)
C37 C36 C35 129.1(3)
C38 C37 C36 122.3(3)
C37 C38 C39 122.1(3)
C48 C39 C40 114.3(3)
C48 C39 C38 114.2(3)
C40 C39 C38 130.1(3)
C41 C40 C39 122.2(3)
C40 C41 C42 122.1(3)
C49 C42 C43 115.1(3)
C49 C42 C41 113.9(3)
C43 C42 C41 129.6(3)
C44 C43 C42 121.5(3)
C43 C44 C45 122.2(3)
C50 C45 C44 114.5(3)
C50 C45 C31 115.3(3)
C44 C45 C31 128.7(3)
C33 C46 C47 123.1(3)
C33 C46 C50 122.0(3)
C47 C46 C50 108.1(2)
C36 C47 C46 122.7(3)
C36 C47 C48 123.1(3)
C46 C47 C48 107.7(3)
C39 C48 C49 122.8(3)
C39 C48 C47 122.5(3)
C49 C48 C47 108.3(3)
C42 C49 C48 123.1(3)
C42 C49 C50 122.2(3)
C48 C49 C50 108.3(3)
C45 C50 C49 123.4(3)
C45 C50 C46 123.0(3)
C49 C50 C46 107.6(2)
C52 C51 C55 107.8(3)
C52 C51 Fe2 69.19(19)
C55 C51 Fe2 70.18(19)
C53 C52 C51 108.3(3)
C53 C52 Fe2 70.06(17)
C51 C52 Fe2 70.00(17)
C54 C53 C52 108.5(3)
C54 C53 Fe2 69.53(16)
C52 C53 Fe2 69.57(16)
C53 C54 C55 108.6(3)
C53 C54 Fe2 70.09(17)
C55 C54 Fe2 70.66(17)
C54 C55 C51 106.8(3)
C54 C55 C56 124.7(3)
C51 C55 C56 128.4(3)
C54 C55 Fe2 68.50(18)
C51 C55 Fe2 68.90(18)
C56 C55 Fe2 129.6(2)
C57 C56 C70 119.9(3)
C57 C56 C55 119.0(3)
C70 C56 C55 121.1(3)
C56 C57 C58 123.1(3)
C71 C58 C59 115.4(3)
C71 C58 C57 114.0(3)
C59 C58 C57 129.4(3)
C60 C59 C58 121.2(3)
C59 C60 C61 122.3(3)
C72 C61 C60 114.8(3)
C72 C61 C62 114.6(3)
C60 C61 C62 129.1(3)
C63 C62 C61 121.6(3)
C62 C63 C64 122.0(3)
C73 C64 C63 114.7(3)
C73 C64 C65 114.6(3)
C63 C64 C65 129.5(3)
C66 C65 C64 121.7(3)
C65 C66 C67 121.9(3)
C74 C67 C68 114.5(3)
C74 C67 C66 114.5(3)
C68 C67 C66 129.0(3)
C69 C68 C67 122.1(3)
C68 C69 C70 121.8(3)
C75 C70 C69 114.5(3)
C75 C70 C56 114.6(3)
C69 C70 C56 129.8(3)
C58 C71 C75 123.1(3)
C58 C71 C72 122.4(3)
C75 C71 C72 108.3(3)
C61 C72 C71 122.6(3)
C61 C72 C73 122.8(3)
C71 C72 C73 107.8(3)
C64 C73 C74 123.0(3)
C64 C73 C72 122.9(3)
C74 C73 C72 107.6(2)
C67 C74 C73 122.9(3)
C67 C74 C75 123.2(3)
C73 C74 C75 108.3(3)
C70 C75 C71 123.4(3)
C70 C75 C74 122.8(3)
C71 C75 C74 107.9(3)
C77 C76 C80 108.1(3)
C77 C76 Fe2 69.28(16)
C80 C76 Fe2 70.47(16)
C78 C77 C76 108.3(3)
C78 C77 Fe2 69.18(18)
C76 C77 Fe2 70.33(18)
C77 C78 C79 108.2(3)
C77 C78 Fe2 70.27(19)
C79 C78 Fe2 69.79(19)
C80 C79 C78 108.2(3)
C80 C79 Fe2 71.32(18)
C78 C79 Fe2 69.22(18)
C79 C80 C76 107.2(3)
C79 C80 C81 127.2(3)
C76 C80 C81 125.6(3)
C79 C80 Fe2 68.24(17)
C76 C80 Fe2 68.95(16)
C81 C80 Fe2 129.6(2)
C82 C81 C95 120.4(3)
C82 C81 C80 120.9(3)
C95 C81 C80 118.5(3)
C81 C82 C83 122.4(3)
C96 C83 C82 115.3(3)
C96 C83 C84 114.0(3)
C82 C83 C84 129.8(3)
C85 C84 C83 122.6(3)
C84 C85 C86 121.4(3)
C97 C86 C87 114.8(3)
C97 C86 C85 114.6(3)
C87 C86 C85 129.3(3)
C88 C87 C86 121.9(3)
C87 C88 C89 121.6(3)
C98 C89 C88 115.0(3)
C98 C89 C90 114.0(3)
C88 C89 C90 129.7(3)
C91 C90 C89 121.9(3)
C90 C91 C92 122.1(3)
C99 C92 C91 114.3(3)
C99 C92 C93 114.7(3)
C91 C92 C93 129.4(3)
C94 C93 C92 121.8(3)
C93 C94 C95 122.5(3)
C100 C95 C94 114.1(3)
C100 C95 C81 114.6(3)
C94 C95 C81 129.4(3)
C83 C96 C97 122.9(3)
C83 C96 C100 121.5(3)
C97 C96 C100 108.3(2)
C86 C97 C96 122.9(3)
C86 C97 C98 122.3(3)
C96 C97 C98 107.9(2)
C89 C98 C99 123.4(3)
C89 C98 C97 122.7(3)
C99 C98 C97 107.9(2)
C92 C99 C98 122.9(3)
C92 C99 C100 122.8(3)
C98 C99 C100 108.2(2)
C95 C100 C96 123.9(3)
C95 C100 C99 123.2(3)
C96 C100 C99 107.7(2)

loop_
_geom_bond_atom_site_label_1
_geom_bond_atom_site_label_2
_geom_bond_distance
Fe1 C2 2.033(3)
Fe1 C27 2.038(4)
Fe1 C3 2.039(3)
Fe1 C26 2.044(3)
Fe1 C1 2.046(3)
Fe1 C4 2.049(3)
Fe1 C28 2.052(3)
Fe1 C29 2.060(3)
Fe1 C5 2.082(3)
Fe1 C30 2.093(3)
Fe2 C78 2.031(3)
Fe2 C79 2.039(3)
Fe2 C54 2.039(3)
Fe2 C52 2.040(3)
Fe2 C77 2.046(3)
Fe2 C53 2.046(3)
Fe2 C51 2.051(3)
Fe2 C76 2.059(3)
Fe2 C55 2.068(3)
Fe2 C80 2.080(3)
C1 C2 1.418(5)
C1 C5 1.436(5)
C2 C3 1.417(5)
C3 C4 1.424(5)
C4 C5 1.444(5)
C5 C6 1.468(5)
C6 C20 1.427(5)
C6 C7 1.462(4)
C7 C21 1.376(5)
C7 C8 1.446(4)
C8 C9 1.390(5)
C9 C10 1.431(5)
C10 C22 1.391(4)
C10 C11 1.433(4)
C11 C12 1.378(4)
C12 C13 1.447(4)
C13 C23 1.388(4)
C13 C14 1.447(5)
C14 C15 1.386(5)
C15 C16 1.435(5)
C16 C24 1.388(5)
C16 C17 1.442(5)
C17 C18 1.400(5)
C18 C19 1.439(5)
C19 C25 1.390(5)
C19 C20 1.432(5)
C21 C25 1.410(5)
C21 C22 1.411(4)
C22 C23 1.392(4)
C23 C24 1.412(4)
C24 C25 1.409(5)
C26 C27 1.430(5)
C26 C30 1.432(4)
C27 C28 1.398(5)
C28 C29 1.419(5)
C29 C30 1.429(5)
C30 C31 1.473(4)
C31 C32 1.402(4)
C31 C45 1.463(4)
C32 C33 1.430(4)
C33 C46 1.383(4)
C33 C34 1.448(4)
C34 C35 1.392(5)
C35 C36 1.448(5)
C36 C47 1.377(4)
C36 C37 1.444(5)
C37 C38 1.376(5)
C38 C39 1.445(5)
C39 C48 1.393(5)
C39 C40 1.439(5)
C40 C41 1.383(5)
C41 C42 1.447(4)
C42 C49 1.394(4)
C42 C43 1.437(5)
C43 C44 1.402(4)
C44 C45 1.443(4)
C45 C50 1.379(4)
C46 C47 1.414(4)
C46 C50 1.417(4)
C47 C48 1.416(4)
C48 C49 1.402(4)
C49 C50 1.417(4)
C51 C52 1.426(5)
C51 C55 1.440(4)
C52 C53 1.410(5)
C53 C54 1.410(5)
C54 C55 1.433(4)
C55 C56 1.475(4)
C56 C57 1.399(4)
C56 C70 1.465(4)
C57 C58 1.440(5)
C58 C71 1.378(5)
C58 C59 1.435(5)
C59 C60 1.387(5)
C60 C61 1.432(5)
C61 C72 1.380(5)
C61 C62 1.451(5)
C62 C63 1.396(5)
C63 C64 1.433(5)
C64 C73 1.385(4)
C64 C65 1.436(5)
C65 C66 1.397(5)
C66 C67 1.445(4)
C67 C74 1.381(4)
C67 C68 1.434(5)
C68 C69 1.392(4)
C69 C70 1.443(4)
C70 C75 1.380(4)
C71 C75 1.403(4)
C71 C72 1.411(4)
C72 C73 1.417(4)
C73 C74 1.410(4)
C74 C75 1.412(4)
C76 C77 1.417(4)
C76 C80 1.435(4)
C77 C78 1.413(5)
C78 C79 1.425(5)
C79 C80 1.424(4)
C80 C81 1.490(4)
C81 C82 1.402(4)
C81 C95 1.460(4)
C82 C83 1.429(4)
C83 C96 1.389(4)
C83 C84 1.443(4)
C84 C85 1.388(5)
C85 C86 1.449(4)
C86 C97 1.386(4)
C86 C87 1.436(5)
C87 C88 1.391(5)
C88 C89 1.434(5)
C89 C98 1.379(4)
C89 C90 1.436(5)
C90 C91 1.393(5)
C91 C92 1.435(4)
C92 C99 1.376(4)
C92 C93 1.439(5)
C93 C94 1.384(4)
C94 C95 1.443(4)
C95 C100 1.375(4)
C96 C97 1.410(4)
C96 C100 1.412(4)
C97 C98 1.417(4)
C98 C99 1.409(4)
C99 C100 1.419(4)

loop_
_platon_squeeze_void_nr
_platon_squeeze_void_average_x
_platon_squeeze_void_average_y
_platon_squeeze_void_average_z
_platon_squeeze_void_volume
_platon_squeeze_void_count_electrons
_platon_squeeze_void_content
1 0.000 0.000 -0.034 266 30 ' '
2 0.500 0.500 -0.029 266 30 ' '
3 0.106 0.567 0.389 7 1 ' '
4 0.606 0.933 0.389 7 1 ' '
5 0.394 0.067 0.889 7 1 ' '
6 0.894 0.433 0.889 7 1 ' '
